data_2014264
loop_
_publ_author_name
'Soylu, Serkan'
'Kocaokutgen, Hasan'
'G\"ur, Mahmut'
'L\"ornnecke, Peter'

_publ_section_title
;
 2,6-Dimethyl-4-(phenyldiazenyl)phenol
;
_journal_issue 7
_journal_name_full 'Acta Crystallographica Section C'
_journal_page_first o498
_journal_page_last o500
_journal_paper_doi 10.1107/S0108270104011308
_journal_volume 60
_journal_year 2004
_chemical_formula_iupac 'C14 H14 N2 O'
_chemical_formula_moiety 'C14 H14 N2 O'
_chemical_formula_sum 'C14 H14 N2 O'
_chemical_formula_weight 226.27
_chemical_name_systematic
;
2,6-Dimethyl-4-(phenyldiazenyl)phenol
;
_space_group_IT_number 14
_symmetry_cell_setting monoclinic
_symmetry_space_group_name_Hall '-P 2ybc'
_symmetry_space_group_name_H-M 'P 1 21/c 1'
_atom_sites_solution_hydrogens geom
_atom_sites_solution_primary direct
_atom_sites_solution_secondary difmap
_audit_creation_method SHELXL97
_cell_angle_alpha 90.00
_cell_angle_beta 106.775(2)
_cell_angle_gamma 90.00
_cell_formula_units_Z 4
_cell_length_a 11.1447(16)
_cell_length_b 10.7602(14)
_cell_length_c 10.5103(15)
_cell_measurement_reflns_used 12915
_cell_measurement_temperature 210(2)
_cell_measurement_theta_max 28.31
_cell_measurement_theta_min 2.69
_cell_volume 1206.8(3)
_computing_cell_refinement 'SAINT (Bruker, 1998)'
_computing_data_collection 'SMART (Bruker, 1998)'
_computing_data_reduction SAINT
_computing_molecular_graphics 'ORTEP-3 for Windows (Farrugia, 1997)'
_computing_publication_material 'WinGX (Farrugia, 1999)'
_computing_structure_refinement 'SHELXL97 (Sheldrick, 1997)'
_computing_structure_solution 'SHELXS86 (Sheldrick, 1990)'
_diffrn_ambient_temperature 210(2)
_diffrn_measured_fraction_theta_full 0.966
_diffrn_measured_fraction_theta_max 0.966
_diffrn_measurement_device_type 'Bruker SMART CCD area-detector'
_diffrn_measurement_method \w
_diffrn_radiation_monochromator graphite
_diffrn_radiation_source 'fine-focus sealed tube'
_diffrn_radiation_type MoK\a
_diffrn_radiation_wavelength 0.71073
_diffrn_reflns_av_R_equivalents 0.0419
_diffrn_reflns_av_sigmaI/netI 0.0464
_diffrn_reflns_limit_h_max 14
_diffrn_reflns_limit_h_min -8
_diffrn_reflns_limit_k_max 14
_diffrn_reflns_limit_k_min -8
_diffrn_reflns_limit_l_max 13
_diffrn_reflns_limit_l_min -13
_diffrn_reflns_number 4421
_diffrn_reflns_theta_full 28.31
_diffrn_reflns_theta_max 28.31
_diffrn_reflns_theta_min 2.69
_diffrn_standards_interval_count 3131
_diffrn_standards_number 5502
_exptl_absorpt_coefficient_mu 0.080
_exptl_absorpt_correction_T_max 0.9920
_exptl_absorpt_correction_T_min 0.9764
_exptl_absorpt_correction_type multi-scan
_exptl_absorpt_process_details '(SADABS; Bruker, 1998)'
_exptl_crystal_colour orange
_exptl_crystal_density_diffrn 1.245
_exptl_crystal_density_meas ?
_exptl_crystal_density_method 'not measured'
_exptl_crystal_description prism
_exptl_crystal_F_000 480
_exptl_crystal_size_max 0.30
_exptl_crystal_size_mid 0.30
_exptl_crystal_size_min 0.10
_refine_diff_density_max 0.272
_refine_diff_density_min -0.247
_refine_ls_extinction_method none
_refine_ls_goodness_of_fit_ref 1.087
_refine_ls_hydrogen_treatment refall
_refine_ls_matrix_type full
_refine_ls_number_parameters 210
_refine_ls_number_reflns 2896
_refine_ls_number_restraints 0
_refine_ls_restrained_S_all 1.087
_refine_ls_R_factor_all 0.1003
_refine_ls_R_factor_gt 0.0685
_refine_ls_shift/su_max 0.000
_refine_ls_shift/su_mean 0.000
_refine_ls_structure_factor_coef Fsqd
_refine_ls_weighting_details 'calc w = 1/[\s^2^(Fo^2^)+(0.0606P)^2^+0.6654P] where P=(Fo^2^+2Fc^2^)/3'
_refine_ls_weighting_scheme calc
_refine_ls_wR_factor_gt 0.1531
_refine_ls_wR_factor_ref 0.1704
_reflns_number_gt 2063
_reflns_number_total 2896
_reflns_threshold_expression I>2\s(I)
_cod_data_source_file sx1136.cif
_cod_data_source_block I
_cod_depositor_comments
;
The following automatic conversions were performed:
'_symmetry_cell_setting' value 'Monoclinic' changed to 'monoclinic'
according to '/home/saulius/struct/CIF-dictionaries/cif_core.dic'
dictionary named 'cif_core.dic' version 2.4.1 from 2010-06-29.

Automatic conversion script
Id: cif_fix_enum 1527 2010-12-29 10:47:43Z saulius 

The following automatic conversions were performed:

'_symmetry_cell_setting' value 'Monoclinic' changed to 'monoclinic'
according to /home/saulius/struct/CIF-dictionaries/cif_core.dic
dictionary named 'cif_core.dic' version 2.4.1 from 2010-06-29.

Automatic conversion script
Id: cif_fix_values 1715 2011-07-08 13:25:40Z adriana 

The following automatic conversions were performed:

'_exptl_crystal_density_meas' value 'not measured' was changed to '?'
- the value is perceived as not measured.

Automatic conversion script
Id: cif_fix_values 3008 2015-01-20 13:52:24Z robertas 
;
_cod_original_sg_symbol_H-M 'P 21/c'
_cod_database_code 2014264
_cod_database_fobs_code 2014264

loop_
_symmetry_equiv_pos_as_xyz
'x, y, z'
'-x, y+1/2, -z+1/2'
'-x, -y, -z'
'x, -y-1/2, z-1/2'

loop_
_atom_site_label
_atom_site_fract_x
_atom_site_fract_y
_atom_site_fract_z
_atom_site_U_iso_or_equiv
_atom_site_adp_type
_atom_site_calc_flag
_atom_site_refinement_flags
_atom_site_occupancy
_atom_site_disorder_assembly
_atom_site_disorder_group
_atom_site_type_symbol
O1 1.08315(15) -0.21572(15) 0.60875(17) 0.0414(4) Uani d . 1 . . O
N1 0.70110(16) 0.18713(18) 0.67830(18) 0.0381(4) Uani d . 1 . . N
N2 0.68674(17) 0.10030(18) 0.59602(18) 0.0389(4) Uani d . 1 . . N
C1 0.59182(18) 0.2669(2) 0.6534(2) 0.0360(5) Uani d . 1 . . C
C2 0.5922(2) 0.3495(2) 0.7534(2) 0.0445(6) Uani d . 1 . . C
C3 0.4954(2) 0.4333(3) 0.7387(3) 0.0487(6) Uani d . 1 . . C
C4 0.3981(2) 0.4369(3) 0.6218(3) 0.0486(6) Uani d . 1 . . C
C5 0.3976(2) 0.3530(3) 0.5225(3) 0.0557(7) Uani d . 1 . . C
C6 0.4932(2) 0.2674(3) 0.5371(3) 0.0481(6) Uani d . 1 . . C
C7 0.79281(19) 0.0208(2) 0.6126(2) 0.0370(5) Uani d . 1 . . C
C8 0.9006(2) 0.0203(2) 0.7221(2) 0.0375(5) Uani d . 1 . . C
C9 0.99993(19) -0.0584(2) 0.7249(2) 0.0358(5) Uani d . 1 . . C
C10 0.98975(19) -0.13727(19) 0.6164(2) 0.0336(5) Uani d . 1 . . C
C11 0.8814(2) -0.1394(2) 0.5069(2) 0.0368(5) Uani d . 1 . . C
C12 0.7843(2) -0.0609(2) 0.5086(2) 0.0383(5) Uani d . 1 . . C
C13 1.1162(2) -0.0591(3) 0.8422(3) 0.0501(7) Uani d . 1 . . C
C14 0.8736(3) -0.2254(3) 0.3927(3) 0.0486(6) Uani d . 1 . . C
H1O 1.135(3) -0.224(3) 0.680(3) 0.076(11) Uiso d . 1 . . H
H2 0.664(3) 0.347(3) 0.833(3) 0.070(9) Uiso d . 1 . . H
H3 0.493(3) 0.489(3) 0.806(3) 0.058(8) Uiso d . 1 . . H
H4 0.327(3) 0.498(3) 0.611(3) 0.059(8) Uiso d . 1 . . H
H5 0.336(3) 0.353(3) 0.443(3) 0.066(9) Uiso d . 1 . . H
H6 0.491(2) 0.216(3) 0.468(3) 0.056(8) Uiso d . 1 . . H
H8 0.910(2) 0.069(2) 0.797(2) 0.039(6) Uiso d . 1 . . H
H12 0.706(2) -0.058(2) 0.437(3) 0.052(7) Uiso d . 1 . . H
H13A 1.196(3) -0.043(2) 0.813(3) 0.051(7) Uiso d . 1 . . H
H13B 1.131(3) -0.140(3) 0.891(3) 0.067(9) Uiso d . 1 . . H
H13C 1.110(3) 0.005(3) 0.911(3) 0.075(9) Uiso d . 1 . . H
H14A 0.791(3) -0.221(3) 0.328(3) 0.066(8) Uiso d . 1 . . H
H14B 0.887(3) -0.317(3) 0.424(3) 0.066(8) Uiso d . 1 . . H
H14C 0.937(3) -0.205(3) 0.347(3) 0.076(10) Uiso d . 1 . . H

loop_
_atom_site_aniso_label
_atom_site_aniso_U_11
_atom_site_aniso_U_22
_atom_site_aniso_U_33
_atom_site_aniso_U_12
_atom_site_aniso_U_13
_atom_site_aniso_U_23
O1 0.0354(8) 0.0370(9) 0.0471(9) 0.0075(7) 0.0043(7) -0.0019(7)
N1 0.0347(9) 0.0389(11) 0.0391(10) -0.0027(8) 0.0082(7) -0.0009(8)
N2 0.0357(9) 0.0399(10) 0.0387(9) -0.0016(8) 0.0068(7) 0.0010(8)
C1 0.0279(10) 0.0348(12) 0.0453(12) 0.0031(9) 0.0108(8) 0.0055(9)
C2 0.0327(11) 0.0525(15) 0.0444(13) 0.0058(11) 0.0050(9) -0.0054(11)
C3 0.0369(12) 0.0520(15) 0.0542(14) 0.0048(11) 0.0084(10) -0.0117(12)
C4 0.0335(12) 0.0497(15) 0.0591(15) 0.0127(11) 0.0080(10) 0.0000(12)
C5 0.0421(13) 0.0662(18) 0.0495(14) 0.0143(13) -0.0017(11) -0.0027(13)
C6 0.0429(13) 0.0521(15) 0.0449(13) 0.0059(11) 0.0057(10) -0.0096(12)
C7 0.0295(10) 0.0341(12) 0.0468(12) 0.0026(9) 0.0099(9) 0.0088(10)
C8 0.0368(11) 0.0329(12) 0.0421(12) -0.0015(9) 0.0100(9) -0.0009(10)
C9 0.0310(10) 0.0302(11) 0.0434(12) -0.0032(9) 0.0064(9) 0.0007(9)
C10 0.0297(10) 0.0272(10) 0.0430(11) 0.0004(8) 0.0090(8) 0.0055(9)
C11 0.0357(11) 0.0313(11) 0.0407(11) -0.0012(9) 0.0068(9) 0.0048(9)
C12 0.0332(11) 0.0364(12) 0.0409(12) 0.0012(9) 0.0035(9) 0.0034(10)
C13 0.0376(12) 0.0510(16) 0.0534(15) 0.0045(12) -0.0004(11) -0.0098(13)
C14 0.0474(14) 0.0501(16) 0.0421(13) 0.0033(12) 0.0032(11) -0.0030(11)

loop_
_atom_type_symbol
_atom_type_description
_atom_type_scat_dispersion_real
_atom_type_scat_dispersion_imag
_atom_type_scat_source
O O 0.0106 0.0060 'International Tables Vol C Tables 4.2.6.8 and 6.1.1.4'
N N 0.0061 0.0033 'International Tables Vol C Tables 4.2.6.8 and 6.1.1.4'
C C 0.0033 0.0016 'International Tables Vol C Tables 4.2.6.8 and 6.1.1.4'
H H 0.0000 0.0000 'International Tables Vol C Tables 4.2.6.8 and 6.1.1.4'

loop_
_geom_angle_atom_site_label_1
_geom_angle_atom_site_label_2
_geom_angle_atom_site_label_3
_geom_angle
_geom_angle_publ_flag
C10 O1 H1O 112(2) ?
N2 N1 C1 112.58(17) yes
N1 N2 C7 115.25(18) yes
C2 C1 C6 119.9(2) ?
C2 C1 N1 115.28(18) yes
C6 C1 N1 124.8(2) yes
C1 C2 C3 120.4(2) ?
C1 C2 H2 117.4(18) ?
C3 C2 H2 122.2(18) ?
C2 C3 C4 120.3(2) ?
C2 C3 H3 121.7(18) ?
C4 C3 H3 118.0(18) ?
C5 C4 C3 119.0(2) ?
C5 C4 H4 120.4(16) ?
C3 C4 H4 120.5(16) ?
C4 C5 C6 121.2(2) ?
C4 C5 H5 121.7(19) ?
C6 C5 H5 117.1(19) ?
C5 C6 C1 119.3(2) ?
C5 C6 H6 118.7(17) ?
C1 C6 H6 122.0(17) ?
C12 C7 C8 119.5(2) ?
C12 C7 N2 114.72(19) yes
C8 C7 N2 125.8(2) yes
C9 C8 C7 120.6(2) ?
C9 C8 H8 115.7(14) ?
C7 C8 H8 123.7(14) ?
C8 C9 C10 118.43(19) ?
C8 C9 C13 120.8(2) ?
C10 C9 C13 120.8(2) ?
O1 C10 C9 122.74(18) ?
O1 C10 C11 115.58(19) ?
C9 C10 C11 121.67(19) ?
C12 C11 C10 118.1(2) ?
C12 C11 C14 121.7(2) ?
C10 C11 C14 120.2(2) ?
C11 C12 C7 121.6(2) ?
C11 C12 H12 122.4(16) ?
C7 C12 H12 116.0(16) ?
C9 C13 H13A 111.4(15) ?
C9 C13 H13B 113.7(17) ?
H13A C13 H13B 105(2) ?
C9 C13 H13C 111.3(18) ?
H13A C13 H13C 110(2) ?
H13B C13 H13C 105(2) ?
C11 C14 H14A 110.4(17) ?
C11 C14 H14B 111.1(16) ?
H14A C14 H14B 107(2) ?
C11 C14 H14C 111.5(19) ?
H14A C14 H14C 109(2) ?
H14B C14 H14C 108(3) ?

loop_
_geom_bond_atom_site_label_1
_geom_bond_atom_site_label_2
_geom_bond_site_symmetry_2
_geom_bond_distance
_geom_bond_publ_flag
O1 C10 . 1.360(3) yes
O1 H1O . 0.81(3) ?
N1 N2 . 1.252(3) ?
N1 C1 . 1.451(3) ?
N2 C7 . 1.428(3) ?
C1 C2 . 1.375(3) ?
C1 C6 . 1.388(3) ?
C2 C3 . 1.381(3) ?
C2 H2 . 0.97(3) ?
C3 C4 . 1.385(3) ?
C3 H3 . 0.93(3) ?
C4 C5 . 1.379(4) ?
C4 H4 . 1.01(3) ?
C5 C6 . 1.383(4) ?
C5 H5 . 0.91(3) ?
C6 H6 . 0.91(3) ?
C7 C12 . 1.384(3) ?
C7 C8 . 1.403(3) ?
C8 C9 . 1.387(3) ?
C8 H8 . 0.93(2) ?
C9 C10 . 1.400(3) ?
C9 C13 . 1.509(3) yes
C10 C11 . 1.407(3) ?
C11 C12 . 1.378(3) ?
C11 C14 . 1.498(3) yes
C12 H12 . 0.97(3) ?
C13 H13A . 1.03(3) ?
C13 H13B . 1.00(3) ?
C13 H13C . 1.01(3) ?
C14 H14A . 0.98(3) ?
C14 H14B . 1.03(3) ?
C14 H14C . 0.99(3) ?

loop_
_geom_hbond_atom_site_label_D
_geom_hbond_atom_site_label_H
_geom_hbond_atom_site_label_A
_geom_hbond_site_symmetry_A
_geom_hbond_distance_DH
_geom_hbond_distance_HA
_geom_hbond_distance_DA
_geom_hbond_angle_DHA
O1 H1O N1 2_746 0.81(3) 2.21(3) 2.963(2) 155(3)
C8 H8 O1 2_756 0.93(2) 2.51(3) 3.328(3) 147.4(19)

loop_
_geom_torsion_atom_site_label_1
_geom_torsion_atom_site_label_2
_geom_torsion_atom_site_label_3
_geom_torsion_atom_site_label_4
_geom_torsion
_geom_torsion_publ_flag
C1 N1 N2 C7 177.99(18) yes
N2 N1 C1 C2 168.4(2) ?
N2 N1 C1 C6 -13.9(3) ?
C6 C1 C2 C3 -0.3(4) ?
N1 C1 C2 C3 177.5(2) ?
C1 C2 C3 C4 -1.4(4) ?
C2 C3 C4 C5 2.0(4) ?
C3 C4 C5 C6 -1.0(4) ?
C4 C5 C6 C1 -0.6(4) ?
C2 C1 C6 C5 1.2(4) ?
N1 C1 C6 C5 -176.3(2) ?
N1 N2 C7 C12 -169.24(19) ?
N1 N2 C7 C8 10.5(3) ?
C12 C7 C8 C9 2.1(3) ?
N2 C7 C8 C9 -177.7(2) ?
C7 C8 C9 C10 -0.2(3) ?
C7 C8 C9 C13 179.8(2) ?
C8 C9 C10 O1 178.5(2) yes
C13 C9 C10 O1 -1.5(3) yes
C8 C9 C10 C11 -0.9(3) ?
C13 C9 C10 C11 179.1(2) ?
O1 C10 C11 C12 -179.32(19) ?
C9 C10 C11 C12 0.2(3) ?
O1 C10 C11 C14 0.7(3) ?
C9 C10 C11 C14 -179.8(2) ?
C10 C11 C12 C7 1.8(3) ?
C14 C11 C12 C7 -178.3(2) ?
C8 C7 C12 C11 -2.9(3) ?
N2 C7 C12 C11 176.9(2) ?

loop_
_cod_related_entry_id
_cod_related_entry_database
_cod_related_entry_code
1 ChemSpider 21181308
